data_4510213
loop_
_publ_author_name
'Lumpi, Daniel'
'Gl\"ocklhofer, Florian'
'Holzer, Brigitte'
'St\"oger, Berthold'
'Hametner, Christian'
'Reider, Georg A.'
'Fr\"ohlich, Johannes'

_publ_section_title
;
 Systematic Investigations on 1,2,3-Triazole-Based Compounds Capable of
 Second Harmonic Generation
;
_journal_issue 3
_journal_name_full 'Crystal Growth &amp; Design'
_journal_page_first 1018
_journal_paper_doi 10.1021/cg4014762
_journal_volume 14
_journal_year 2014
_chemical_formula_sum 'C13 H15 N3 S'
_chemical_formula_weight 245.3
_space_group_IT_number 14
_symmetry_cell_setting monoclinic
_symmetry_Int_Tables_number 14
_symmetry_space_group_name_Hall '-P 2ybc'
_symmetry_space_group_name_H-M 'P 1 21/c 1'
_cell_angle_alpha 90
_cell_angle_beta 98.777(2)
_cell_angle_gamma 90
_cell_formula_units_Z 4
_cell_length_a 10.0699(6)
_cell_length_b 10.4586(6)
_cell_length_c 12.3674(7)
_cell_measurement_reflns_used 8595
_cell_measurement_temperature 100
_cell_measurement_theta_max 30.0
_cell_measurement_theta_min 2.5
_cell_volume 1287.25(13)
_diffrn_ambient_temperature 100
_diffrn_measured_fraction_theta_full 1
_diffrn_measured_fraction_theta_max 1
_diffrn_measurement_device 'four-cycle diffractometer'
_diffrn_measurement_device_type 'Bruker KAPPA APEX II CCD'
_diffrn_measurement_method '\w and \f scans'
_diffrn_radiation_monochromator graphite
_diffrn_radiation_probe x-ray
_diffrn_radiation_source 'X-ray tube'
_diffrn_radiation_type 'Mo K\a'
_diffrn_radiation_wavelength 0.71073
_diffrn_reflns_av_R_equivalents 0.0356
_diffrn_reflns_av_sigmaI/netI 0.0229
_diffrn_reflns_limit_h_max 14
_diffrn_reflns_limit_h_min -14
_diffrn_reflns_limit_k_max 14
_diffrn_reflns_limit_k_min -14
_diffrn_reflns_limit_l_max 17
_diffrn_reflns_limit_l_min -17
_diffrn_reflns_number 23292
_diffrn_reflns_theta_full 30.07
_diffrn_reflns_theta_max 30.07
_diffrn_reflns_theta_min 2.05
_exptl_absorpt_coefficient_mu 0.233
_exptl_absorpt_correction_T_max 0.97
_exptl_absorpt_correction_T_min 0.96
_exptl_absorpt_correction_type multi-scan
_exptl_absorpt_process_details SADABS
_exptl_crystal_colour 'clear colourless'
_exptl_crystal_density_diffrn 1.2656
_exptl_crystal_description rod
_exptl_crystal_F_000 520
_exptl_crystal_size_max 0.36
_exptl_crystal_size_mid 0.16
_exptl_crystal_size_min 0.12
_refine_diff_density_max 0.37
_refine_diff_density_min -0.29
_refine_ls_extinction_method none
_refine_ls_goodness_of_fit_gt 2.54
_refine_ls_goodness_of_fit_ref 2.30
_refine_ls_hydrogen_treatment refall
_refine_ls_number_constraints 0
_refine_ls_number_parameters 214
_refine_ls_number_reflns 3783
_refine_ls_number_restraints 0
_refine_ls_R_factor_all 0.0510
_refine_ls_R_factor_gt 0.0376
_refine_ls_shift/su_max 0.0340
_refine_ls_shift/su_mean 0.0021
_refine_ls_structure_factor_coef F
_refine_ls_weighting_details w=1/(\s^2^(F)+0.0001F^2^)
_refine_ls_weighting_scheme sigma
_refine_ls_wR_factor_gt 0.0468
_refine_ls_wR_factor_ref 0.0479
_reflns_number_gt 3017
_reflns_number_total 3783
_reflns_threshold_expression I>3\s(I)
_cod_data_source_file 4ca(poly2)_ZESM-4P(poly2).cif
_cod_data_source_block ZESM_4P_POLY2
_cod_depositor_comments
;
The following automatic conversions were performed:

'_diffrn_radiation_probe' value 'X-ray' changed to 'x-ray' according
to
/usr/data/users/saulius/crontab/automatic-downloads/current/ACS/lib/dictionaries/cif_core.dic
dictionary named 'cif_core.dic' version 2.4.2 from 2011-04-26.

Automatic conversion script
Id: cif_fix_values 2281 2013-09-26 08:29:07Z andrius 

The following automatic conversions were performed:

data name '_atom_site_site_symmetry_mutiplicity' was replaced with
'_atom_site_site_symmetry_multiplicity' as specified in the
replacement file 'data/replacement-values/replacement_tags.lst'.

Automatic conversion script
Id: cif_correct_tags 9268 2022-04-12 08:56:07Z antanas 
;
_cod_original_sg_symbol_Hall '-P 2ycb'
_cod_original_formula_sum 'C13 H15 N3 S1'
_cod_database_code 4510213

loop_
_symmetry_equiv_pos_site_id
_symmetry_equiv_pos_as_xyz
1 x,y,z
2 -x,y+1/2,-z+1/2
3 -x,-y,-z
4 x,-y+1/2,z+1/2

loop_
_atom_site_label
_atom_site_type_symbol
_atom_site_fract_x
_atom_site_fract_y
_atom_site_fract_z
_atom_site_adp_type
_atom_site_U_iso_or_equiv
_atom_site_site_symmetry_multiplicity
_atom_site_occupancy
_atom_site_calc_flag
S1 S 0.97255(3) 0.69394(3) 0.15256(3) Uani 0.02570(11) 4 1 d
N1 N 1.36191(10) 0.81914(9) 0.33834(7) Uani 0.0158(3) 4 1 d
N2 N 1.36832(11) 0.81138(10) 0.44815(8) Uani 0.0198(3) 4 1 d
N3 N 1.25214(10) 0.76810(10) 0.46720(8) Uani 0.0199(3) 4 1 d
C1 C 1.47437(11) 0.86259(11) 0.29054(9) Uani 0.0162(3) 4 1 d
C2 C 1.48572(13) 0.82470(12) 0.18522(10) Uani 0.0205(4) 4 1 d
C3 C 1.59345(13) 0.86914(13) 0.13748(11) Uani 0.0254(4) 4 1 d
C4 C 1.68916(14) 0.94767(13) 0.19563(11) Uani 0.0252(4) 4 1 d
C5 C 1.67667(14) 0.98414(13) 0.30115(11) Uani 0.0252(4) 4 1 d
C6 C 1.56880(13) 0.94290(12) 0.34940(10) Uani 0.0219(4) 4 1 d
C7 C 1.24014(12) 0.78064(11) 0.28678(10) Uani 0.0166(3) 4 1 d
C8 C 1.16957(12) 0.74692(11) 0.36964(9) Uani 0.0161(3) 4 1 d
C9 C 1.03574(12) 0.69544(11) 0.37127(10) Uani 0.0175(3) 4 1 d
C10 C 0.94151(12) 0.66427(11) 0.28684(10) Uani 0.0180(3) 4 1 d
C11 C 0.80487(14) 0.61019(13) 0.30177(11) Uani 0.0246(4) 4 1 d
C12 C 0.79287(18) 0.56652(18) 0.41605(13) Uani 0.0381(5) 4 1 d
C13 C 0.8510(2) 0.6005(2) 0.06559(13) Uani 0.0462(6) 4 1 d
H111 H 0.7856(16) 0.5388(15) 0.2491(13) Uiso 0.037(4) 4 1 d
H112 H 0.7446(16) 0.6579(15) 0.2783(13) Uiso 0.031(4) 4 1 d
H9 H 1.0199(14) 0.6834(13) 0.4403(12) Uiso 0.025(4) 4 1 d
H121 H 0.8045(17) 0.6350(18) 0.4670(14) Uiso 0.047(5) 4 1 d
H5 H 1.7418(16) 1.0379(14) 0.3429(12) Uiso 0.032(4) 4 1 d
H7 H 1.2186(14) 0.7813(12) 0.2079(11) Uiso 0.021(4) 4 1 d
H122 H 0.7044(18) 0.5305(16) 0.4151(13) Uiso 0.045(5) 4 1 d
H4 H 1.7618(16) 0.9720(14) 0.1668(12) Uiso 0.034(4) 4 1 d
H2 H 1.4240(15) 0.7741(13) 0.1484(11) Uiso 0.023(4) 4 1 d
H131 H 0.8739(18) 0.516(2) 0.0852(15) Uiso 0.056(6) 4 1 d
H3 H 1.6008(15) 0.8434(15) 0.0665(12) Uiso 0.034(4) 4 1 d
H6 H 1.5575(14) 0.9700(13) 0.4218(12) Uiso 0.026(4) 4 1 d
H132 H 0.8649(18) 0.6206(17) -0.0066(16) Uiso 0.058(5) 4 1 d
H123 H 0.856(2) 0.499(2) 0.4406(17) Uiso 0.076(7) 4 1 d
H133 H 0.751(3) 0.629(2) 0.0712(19) Uiso 0.099(8) 4 1 d

loop_
_atom_site_aniso_label
_atom_site_aniso_type_symbol
_atom_site_aniso_U_11
_atom_site_aniso_U_22
_atom_site_aniso_U_33
_atom_site_aniso_U_12
_atom_site_aniso_U_13
_atom_site_aniso_U_23
S1 S 0.02454(18) 0.0350(2) 0.01672(16) -0.01004(14) 0.00033(12) 0.00320(12)
N1 N 0.0162(5) 0.0196(5) 0.0116(4) -0.0005(4) 0.0023(4) -0.0002(3)
N2 N 0.0206(5) 0.0268(6) 0.0117(5) -0.0022(4) 0.0017(4) 0.0002(4)
N3 N 0.0209(5) 0.0251(5) 0.0139(5) -0.0022(4) 0.0037(4) -0.0005(4)
C1 C 0.0143(6) 0.0185(6) 0.0157(5) 0.0002(4) 0.0019(4) 0.0020(4)
C2 C 0.0180(6) 0.0258(6) 0.0180(6) -0.0033(5) 0.0030(5) -0.0034(5)
C3 C 0.0262(7) 0.0308(7) 0.0209(6) -0.0025(6) 0.0094(5) -0.0027(5)
C4 C 0.0203(7) 0.0268(7) 0.0302(7) -0.0038(5) 0.0091(5) 0.0042(5)
C5 C 0.0229(7) 0.0251(7) 0.0263(7) -0.0063(5) -0.0001(5) 0.0008(5)
C6 C 0.0236(7) 0.0236(6) 0.0180(6) -0.0034(5) 0.0018(5) -0.0012(5)
C7 C 0.0162(6) 0.0205(6) 0.0129(5) 0.0004(4) 0.0018(4) -0.0007(4)
C8 C 0.0176(6) 0.0176(6) 0.0135(5) 0.0016(4) 0.0032(4) -0.0014(4)
C9 C 0.0199(6) 0.0188(6) 0.0154(5) 0.0000(5) 0.0075(5) -0.0007(4)
C10 C 0.0195(6) 0.0168(5) 0.0184(6) -0.0003(4) 0.0053(5) 0.0010(4)
C11 C 0.0250(7) 0.0218(7) 0.0264(7) -0.0069(6) 0.0019(6) 0.0025(5)
C12 C 0.0378(9) 0.0505(10) 0.0298(8) -0.0237(8) 0.0173(7) -0.0110(7)
C13 C 0.0646(13) 0.0505(11) 0.0227(8) -0.0307(10) 0.0044(8) -0.0043(7)

loop_
_atom_type_symbol
_atom_type_scat_dispersion_real
_atom_type_scat_dispersion_imag
_atom_type_scat_source
C 0.0033 0.0016 'International Tables Vol C tables 4.2.6.8 and 6.1.1.1'
H 0.0000 0.0000 'International Tables Vol C tables 4.2.6.8 and 6.1.1.1'
N 0.0061 0.0033 'International Tables Vol C tables 4.2.6.8 and 6.1.1.1'
S 0.1246 0.1234 'International Tables Vol C tables 4.2.6.8 and 6.1.1.1'

loop_
_geom_angle_atom_site_label_1
_geom_angle_atom_site_label_2
_geom_angle_atom_site_label_3
_geom_angle
C10 S1 C13 105.46(7)
N2 N1 C1 121.00(9)
N2 N1 C7 110.87(10)
C1 N1 C7 128.13(10)
N1 N2 N3 107.13(9)
N2 N3 C8 109.59(10)
N1 C1 C2 118.89(10)
N1 C1 C6 119.86(11)
C2 C1 C6 121.25(12)
C1 C2 C3 119.06(11)
C1 C2 H2 120.2(10)
C3 C2 H2 120.8(10)
C2 C3 C4 120.31(13)
C2 C3 H3 118.9(9)
C4 C3 H3 120.8(9)
C3 C4 C5 119.88(13)
C3 C4 H4 120.5(10)
C5 C4 H4 119.5(10)
C4 C5 C6 120.69(12)
C4 C5 H5 121.3(10)
C6 C5 H5 118.0(10)
C1 C6 C5 118.79(12)
C1 C6 H6 119.8(8)
C5 C6 H6 121.4(8)
N1 C7 C8 104.97(10)
N1 C7 H7 121.4(8)
C8 C7 H7 133.7(8)
N3 C8 C7 107.44(10)
N3 C8 C9 119.02(11)
C7 C8 C9 133.53(10)
C8 C9 C10 128.83(12)
C8 C9 H9 111.3(9)
C10 C9 H9 119.9(9)
S1 C10 C9 119.01(10)
S1 C10 C11 118.18(8)
C9 C10 C11 122.74(12)
C10 C11 C12 115.40(12)
C10 C11 H111 106.8(10)
C10 C11 H112 111.8(12)
C12 C11 H111 110.6(10)
C12 C11 H112 111.2(12)
H111 C11 H112 99.7(14)
C11 C12 H121 112.0(11)
C11 C12 H122 108.2(10)
C11 C12 H123 111.9(13)
H121 C12 H122 108.8(15)
H121 C12 H123 109.6(16)
H122 C12 H123 106.1(17)
S1 C13 H131 104.0(11)
S1 C13 H132 105.0(11)
H131 C13 H132 112.8(16)

loop_
_geom_bond_atom_site_label_1
_geom_bond_atom_site_label_2
_geom_bond_distance
S1 C10 1.7636(13)
S1 C13 1.7909(19)
N1 N2 1.3521(13)
N1 C1 1.4294(16)
N1 C7 1.3541(15)
N2 N3 1.3090(15)
N3 C8 1.3747(14)
C1 C2 1.3827(17)
C1 C6 1.3887(16)
C2 C3 1.392(2)
C2 H2 0.887(14)
C3 C4 1.3817(18)
C3 H3 0.932(16)
C4 C5 1.384(2)
C4 H4 0.898(17)
C5 C6 1.386(2)
C5 H5 0.953(15)
C6 H6 0.962(15)
C7 C8 1.3791(18)
C7 H7 0.966(14)
C8 C9 1.4542(17)
C9 C10 1.3397(16)
C9 H9 0.901(16)
C10 C11 1.5247(19)
C11 C12 1.508(2)
C11 H111 0.990(16)
C11 H112 0.805(15)
C12 H121 0.950(18)
C12 H122 0.965(18)
C12 H123 0.97(2)
C13 H131 0.94(2)
C13 H132 0.95(2)
